data_2233362
loop_
_publ_author_name
'Pan, Wei-Gao'
'Zhao, Zhi-Dong'
'Luo, Peng'
'Lin, Cui-Wu'
'Miao, Jian-Hua'

_publ_section_title
;
 4-Hydroxy-3,5-dimethoxy-<i>N</i>-{4-[(5-methyl-1,2-oxazol-3-yl)sulfamoyl]phenyl}benzamide
 methanol monosolvate
;
_journal_coeditor_code BH2401
_journal_issue 2
_journal_name_full 'Acta Crystallographica Section E'
_journal_page_first o379
_journal_paper_doi 10.1107/S1600536811055991
_journal_volume 68
_journal_year 2012
_chemical_formula_iupac 'C19 H19 N3 O7 S, C H4 O'
_chemical_formula_moiety 'C19 H19 N3 O7 S, C H4 O'
_chemical_formula_sum 'C20 H23 N3 O8 S'
_chemical_formula_weight 465.47
_chemical_melting_point 494
_chemical_name_systematic
;
4-Hydroxy-3,5-dimethoxy-<i>N</i>-{4-[(5-methyl-1,2-oxazol-3-
yl)sulfamoyl]phenyl}benzamide methanol monosolvate
;
_space_group_IT_number 14
_symmetry_cell_setting monoclinic
_symmetry_space_group_name_Hall '-P 2yn'
_symmetry_space_group_name_H-M 'P 1 21/n 1'
_atom_sites_solution_hydrogens geom
_atom_sites_solution_primary direct
_atom_sites_solution_secondary difmap
_audit_creation_method SHELXL97
_cell_angle_alpha 90.00
_cell_angle_beta 102.043(13)
_cell_angle_gamma 90.00
_cell_formula_units_Z 4
_cell_length_a 12.133(11)
_cell_length_b 8.684(8)
_cell_length_c 20.983(19)
_cell_measurement_reflns_used 3807
_cell_measurement_temperature 296(2)
_cell_measurement_theta_max 25.00
_cell_measurement_theta_min 1.79
_cell_volume 2162(3)
_computing_cell_refinement 'SMART (Bruker, 2004)'
_computing_data_collection 'SMART (Bruker, 2004)'
_computing_data_reduction 'SAINT (Bruker, 2004)'
_computing_molecular_graphics 'SHELXTL (Sheldrick, 2008)'
_computing_publication_material 'SHELXL97 (Sheldrick, 2008)'
_computing_structure_refinement 'SHELXL97 (Sheldrick, 2008)'
_computing_structure_solution 'SHELXS97 (Sheldrick, 2008)'
_diffrn_ambient_temperature 296(2)
_diffrn_measured_fraction_theta_full 0.999
_diffrn_measured_fraction_theta_max 0.999
_diffrn_measurement_device_type 'Bruker SMART CCD area-detector'
_diffrn_measurement_method '\f and \w scans'
_diffrn_radiation_monochromator graphite
_diffrn_radiation_source 'fine-focus sealed tube'
_diffrn_radiation_type MoK\a
_diffrn_radiation_wavelength 0.71073
_diffrn_reflns_av_R_equivalents 0.0415
_diffrn_reflns_av_sigmaI/netI 0.0870
_diffrn_reflns_limit_h_max 14
_diffrn_reflns_limit_h_min -13
_diffrn_reflns_limit_k_max 10
_diffrn_reflns_limit_k_min -10
_diffrn_reflns_limit_l_max 24
_diffrn_reflns_limit_l_min -23
_diffrn_reflns_number 11585
_diffrn_reflns_theta_full 25.00
_diffrn_reflns_theta_max 25.00
_diffrn_reflns_theta_min 1.79
_diffrn_standards_decay_% 0
_diffrn_standards_interval_count 0
_diffrn_standards_interval_time 0
_diffrn_standards_number 0
_exptl_absorpt_coefficient_mu 0.203
_exptl_absorpt_correction_T_max 0.9606
_exptl_absorpt_correction_T_min 0.9325
_exptl_absorpt_correction_type multi-scan
_exptl_absorpt_process_details '(SADABS; Bruker, 2004)'
_exptl_crystal_colour colourless
_exptl_crystal_density_diffrn 1.430
_exptl_crystal_density_method 'not measured'
_exptl_crystal_description block
_exptl_crystal_F_000 976
_exptl_crystal_size_max 0.35
_exptl_crystal_size_mid 0.24
_exptl_crystal_size_min 0.20
_refine_diff_density_max 0.339
_refine_diff_density_min -0.479
_refine_ls_extinction_method none
_refine_ls_goodness_of_fit_ref 1.050
_refine_ls_hydrogen_treatment mixed
_refine_ls_matrix_type full
_refine_ls_number_constraints 0
_refine_ls_number_parameters 298
_refine_ls_number_reflns 3807
_refine_ls_number_restraints 0
_refine_ls_restrained_S_all 1.050
_refine_ls_R_factor_all 0.0657
_refine_ls_R_factor_gt 0.0489
_refine_ls_shift/su_max 0.001
_refine_ls_shift/su_mean 0.000
_refine_ls_structure_factor_coef Fsqd
_refine_ls_weighting_details 'calc w=1/[\s^2^(Fo^2^)+(0.0122P)^2^+1.2353P] where P=(Fo^2^+2Fc^2^)/3'
_refine_ls_weighting_scheme calc
_refine_ls_wR_factor_gt 0.1282
_refine_ls_wR_factor_ref 0.1395
_reflns_number_gt 2900
_reflns_number_total 3807
_reflns_threshold_expression I>2\s(I)
_cod_data_source_file bh2401.cif
_cod_data_source_block I
_cod_original_sg_symbol_H-M 'P 21/n'
_cod_database_code 2233362
_cod_database_fobs_code 2233362

loop_
_symmetry_equiv_pos_as_xyz
'x, y, z'
'-x+1/2, y+1/2, -z+1/2'
'-x, -y, -z'
'x-1/2, -y-1/2, z-1/2'

loop_
_atom_site_type_symbol
_atom_site_label
_atom_site_fract_x
_atom_site_fract_y
_atom_site_fract_z
_atom_site_U_iso_or_equiv
_atom_site_adp_type
_atom_site_calc_flag
_atom_site_refinement_flags
_atom_site_occupancy
_atom_site_symmetry_multiplicity
S S1 0.18631(5) 0.23253(8) 1.00904(3) 0.0372(2) Uani d . 1 1
O O1 0.29542(15) 1.3250(2) 0.77380(10) 0.0480(5) Uani d . 1 1
O O2 0.49358(17) 1.4549(2) 0.80363(10) 0.0463(5) Uani d . 1 1
O O3 0.66996(15) 1.3222(2) 0.88701(11) 0.0533(6) Uani d . 1 1
O O4 0.51958(15) 0.7933(2) 0.92734(11) 0.0539(6) Uani d . 1 1
O O5 0.06867(14) 0.2401(2) 1.00843(10) 0.0463(5) Uani d . 1 1
O O6 0.23161(17) 0.1065(2) 0.97917(10) 0.0501(5) Uani d . 1 1
O O7 0.24567(19) 0.4522(3) 1.22145(11) 0.0599(6) Uani d . 1 1
O O8 0.40341(19) 0.4397(3) 0.65913(12) 0.0639(7) Uani d . 1 1
N N1 0.33231(17) 0.8292(2) 0.91667(11) 0.0384(5) Uani d . 1 1
N N2 0.25363(17) 0.2263(3) 1.08544(11) 0.0398(6) Uani d . 1 1
N N3 0.3029(2) 0.3712(3) 1.17963(13) 0.0522(7) Uani d . 1 1
C C1 0.4473(2) 1.0346(3) 0.88707(12) 0.0331(6) Uani d . 1 1
C C2 0.5519(2) 1.1046(3) 0.90221(13) 0.0373(6) Uani d . 1 1
C C3 0.5688(2) 1.2450(3) 0.87506(13) 0.0375(6) Uani d . 1 1
C C4 0.4811(2) 1.3181(3) 0.83263(13) 0.0343(6) Uani d . 1 1
C C5 0.3754(2) 1.2467(3) 0.81737(13) 0.0358(6) Uani d . 1 1
C C6 0.3588(2) 1.1071(3) 0.84468(13) 0.0351(6) Uani d . 1 1
C C7 0.4365(2) 0.8765(3) 0.91227(13) 0.0339(6) Uani d . 1 1
C C8 0.1907(2) 1.2484(4) 0.75269(19) 0.0664(10) Uani d . 1 1
C C9 0.7670(2) 1.2299(4) 0.88784(19) 0.0639(10) Uani d . 1 1
C C10 0.3002(2) 0.6841(3) 0.93632(13) 0.0344(6) Uani d . 1 1
C C11 0.1948(2) 0.6720(3) 0.95179(14) 0.0420(7) Uani d . 1 1
C C12 0.1587(2) 0.5344(3) 0.97264(14) 0.0436(7) Uani d . 1 1
C C13 0.2275(2) 0.4053(3) 0.97739(13) 0.0353(6) Uani d . 1 1
C C14 0.3311(2) 0.4152(3) 0.96069(14) 0.0395(6) Uani d . 1 1
C C15 0.3678(2) 0.5532(3) 0.94009(14) 0.0405(7) Uani d . 1 1
C C16 0.2235(2) 0.3183(3) 1.13335(13) 0.0371(6) Uani d . 1 1
C C17 0.1158(2) 0.3594(3) 1.14200(15) 0.0462(7) Uani d . 1 1
C C18 0.1341(3) 0.4427(4) 1.19678(15) 0.0505(8) Uani d . 1 1
C C19 0.0590(3) 0.5249(5) 1.23277(19) 0.0758(11) Uani d . 1 1
C C20 0.4962(3) 0.5218(5) 0.64565(19) 0.0711(10) Uani d . 1 1
H H1A 0.2792 0.8958 0.9062 0.046 Uiso calc R 1 1
H H2 0.560(3) 1.487(4) 0.8163(16) 0.060(10) Uiso d . 1 1
H H2B 0.3095 0.1639 1.0962 0.048 Uiso calc R 1 1
H H2C 0.6109 1.0569 0.9308 0.045 Uiso calc R 1 1
H H6A 0.2881 1.0608 0.8349 0.042 Uiso calc R 1 1
H H8 0.418(4) 0.420(6) 0.704(3) 0.15(2) Uiso d . 1 1
H H8A 0.1408 1.3128 0.7224 0.100 Uiso calc R 1 1
H H8B 0.1578 1.2274 0.7896 0.100 Uiso calc R 1 1
H H8C 0.2028 1.1534 0.7318 0.100 Uiso calc R 1 1
H H9A 0.8330 1.2939 0.8963 0.096 Uiso calc R 1 1
H H9B 0.7607 1.1802 0.8464 0.096 Uiso calc R 1 1
H H9C 0.7729 1.1534 0.9214 0.096 Uiso calc R 1 1
H H11A 0.1481 0.7579 0.9480 0.050 Uiso calc R 1 1
H H12A 0.0884 0.5278 0.9835 0.052 Uiso calc R 1 1
H H14A 0.3766 0.3284 0.9633 0.047 Uiso calc R 1 1
H H15A 0.4378 0.5590 0.9287 0.049 Uiso calc R 1 1
H H17A 0.0468 0.3343 1.1154 0.055 Uiso calc R 1 1
H H19A 0.1035 0.5718 1.2711 0.114 Uiso calc R 1 1
H H19B 0.0072 0.4531 1.2452 0.114 Uiso calc R 1 1
H H19C 0.0178 0.6030 1.2053 0.114 Uiso calc R 1 1
H H20A 0.4828 0.6303 0.6482 0.107 Uiso calc R 1 1
H H20B 0.5060 0.4965 0.6026 0.107 Uiso calc R 1 1
H H20C 0.5630 0.4944 0.6769 0.107 Uiso calc R 1 1

loop_
_atom_site_aniso_label
_atom_site_aniso_U_11
_atom_site_aniso_U_22
_atom_site_aniso_U_33
_atom_site_aniso_U_12
_atom_site_aniso_U_13
_atom_site_aniso_U_23
S1 0.0342(4) 0.0333(4) 0.0451(4) -0.0035(3) 0.0105(3) 0.0010(3)
O1 0.0361(10) 0.0457(12) 0.0569(13) -0.0021(8) -0.0024(9) 0.0198(10)
O2 0.0402(11) 0.0386(12) 0.0569(13) -0.0080(9) 0.0026(9) 0.0146(10)
O3 0.0371(10) 0.0407(12) 0.0760(15) -0.0075(9) -0.0018(10) 0.0086(11)
O4 0.0326(10) 0.0447(12) 0.0844(16) 0.0043(9) 0.0120(10) 0.0239(11)
O5 0.0321(10) 0.0499(13) 0.0566(13) -0.0079(8) 0.0088(9) 0.0033(10)
O6 0.0560(12) 0.0343(11) 0.0639(14) -0.0033(9) 0.0216(10) -0.0088(10)
O7 0.0644(14) 0.0680(16) 0.0474(13) -0.0105(11) 0.0120(10) -0.0069(11)
O8 0.0547(13) 0.0796(18) 0.0555(15) -0.0104(12) 0.0071(11) -0.0017(13)
N1 0.0337(11) 0.0314(12) 0.0523(14) 0.0070(9) 0.0139(10) 0.0123(11)
N2 0.0346(11) 0.0360(13) 0.0485(14) 0.0070(9) 0.0080(10) 0.0091(11)
N3 0.0459(14) 0.0581(17) 0.0515(16) -0.0072(12) 0.0080(12) 0.0012(13)
C1 0.0348(13) 0.0315(14) 0.0338(14) 0.0018(10) 0.0090(11) 0.0035(11)
C2 0.0366(14) 0.0367(16) 0.0374(15) 0.0023(11) 0.0051(11) 0.0043(12)
C3 0.0331(13) 0.0337(16) 0.0446(16) -0.0044(11) 0.0057(11) 0.0012(12)
C4 0.0390(14) 0.0283(14) 0.0362(14) -0.0019(10) 0.0094(11) 0.0052(12)
C5 0.0348(14) 0.0369(16) 0.0355(15) 0.0049(11) 0.0071(11) 0.0060(12)
C6 0.0323(13) 0.0334(15) 0.0401(15) -0.0014(10) 0.0085(11) 0.0036(12)
C7 0.0325(13) 0.0328(15) 0.0371(15) 0.0008(10) 0.0085(11) 0.0044(12)
C8 0.0364(16) 0.068(2) 0.086(3) -0.0071(15) -0.0075(16) 0.031(2)
C9 0.0386(16) 0.069(2) 0.083(3) -0.0101(15) 0.0116(16) -0.004(2)
C10 0.0341(13) 0.0337(15) 0.0360(14) 0.0015(11) 0.0084(11) 0.0064(12)
C11 0.0307(13) 0.0395(16) 0.0573(18) 0.0095(11) 0.0125(12) 0.0133(14)
C12 0.0294(13) 0.0449(18) 0.0584(19) 0.0023(11) 0.0135(12) 0.0104(14)
C13 0.0342(13) 0.0365(15) 0.0356(15) -0.0004(11) 0.0083(11) 0.0017(12)
C14 0.0392(14) 0.0325(15) 0.0504(17) 0.0048(11) 0.0180(12) 0.0051(13)
C15 0.0369(14) 0.0353(16) 0.0546(18) 0.0033(11) 0.0213(12) 0.0048(13)
C16 0.0369(14) 0.0330(15) 0.0413(16) -0.0035(11) 0.0078(12) 0.0120(12)
C17 0.0379(15) 0.0511(19) 0.0500(18) 0.0008(12) 0.0104(13) 0.0015(15)
C18 0.0560(19) 0.052(2) 0.0468(18) -0.0015(14) 0.0180(15) 0.0083(15)
C19 0.095(3) 0.073(3) 0.070(3) 0.008(2) 0.040(2) -0.002(2)
C20 0.061(2) 0.073(3) 0.080(3) -0.0076(18) 0.0143(19) -0.003(2)

loop_
_atom_type_symbol
_atom_type_description
_atom_type_scat_dispersion_real
_atom_type_scat_dispersion_imag
_atom_type_scat_source
C C 0.0033 0.0016 'International Tables Vol C Tables 4.2.6.8 and 6.1.1.4'
H H 0.0000 0.0000 'International Tables Vol C Tables 4.2.6.8 and 6.1.1.4'
N N 0.0061 0.0033 'International Tables Vol C Tables 4.2.6.8 and 6.1.1.4'
O O 0.0106 0.0060 'International Tables Vol C Tables 4.2.6.8 and 6.1.1.4'
S S 0.1246 0.1234 'International Tables Vol C Tables 4.2.6.8 and 6.1.1.4'

loop_
_geom_angle_atom_site_label_1
_geom_angle_atom_site_label_2
_geom_angle_atom_site_label_3
_geom_angle
S1 N2 H2B 118.8
O1 C8 H8A 109.5
O1 C8 H8B 109.5
O1 C5 C6 124.9(2)
O1 C5 C4 114.9(2)
O1 C8 H8C 109.5
O2 C4 C3 123.0(2)
O2 C4 C5 117.9(2)
O3 C9 H9A 109.5
O3 C9 H9B 109.5
O3 C9 H9C 109.5
O3 C3 C2 124.1(2)
O3 C3 C4 115.4(2)
O4 C7 N1 122.2(2)
O4 C7 C1 120.4(2)
O5 S1 O6 120.54(12)
O5 S1 N2 107.67(12)
O6 S1 N2 104.17(13)
O5 S1 C13 108.68(12)
O6 S1 C13 108.85(14)
O7 C18 C19 116.7(3)
O8 C20 H20A 109.5
O8 C20 H20B 109.5
O8 C20 H20C 109.5
N1 C7 C1 117.3(2)
N2 S1 C13 105.97(12)
N2 C16 C17 129.2(3)
N3 C16 N2 118.5(2)
N3 C16 C17 112.2(3)
C1 C2 H2C 119.9
C1 C6 H6A 119.8
C2 C3 C4 120.5(2)
C2 C1 C7 118.0(2)
C2 C1 C6 119.7(2)
C3 C2 H2C 119.9
C3 C2 C1 120.2(2)
C3 O3 C9 115.7(2)
C3 C4 C5 119.1(2)
C4 O2 H2 110(2)
C5 C6 H6A 119.8
C5 C6 C1 120.3(2)
C5 O1 C8 116.1(2)
C6 C5 C4 120.2(2)
C6 C1 C7 122.0(2)
C7 N1 H1A 116.1
C7 N1 C10 127.9(2)
C10 C11 H11A 119.7
C10 C15 H15A 120.0
C10 N1 H1A 116.1
C11 C12 H12A 120.1
C11 C12 C13 119.9(2)
C11 C10 N1 117.5(2)
C11 C10 C15 119.0(2)
C12 C11 H11A 119.7
C12 C11 C10 120.7(2)
C12 C13 S1 120.2(2)
C13 C12 H12A 120.1
C13 C14 H14A 119.8
C13 C14 C15 120.4(2)
C14 C15 H15A 120.0
C14 C15 C10 120.1(2)
C14 C13 S1 119.8(2)
C14 C13 C12 119.9(2)
C15 C10 N1 123.5(2)
C15 C14 H14A 119.8
C16 N3 O7 104.8(2)
C16 C17 H17A 127.6
C16 N2 H2B 118.8
C16 N2 S1 122.30(18)
C17 C18 C19 133.6(3)
C17 C18 O7 109.7(3)
C18 C19 H19C 109.5
C18 C19 H19B 109.5
C18 C19 H19A 109.5
C18 C17 H17A 127.6
C18 C17 C16 104.9(3)
C18 O7 N3 108.4(2)
C20 O8 H8 108(3)
H8A C8 H8C 109.5
H8A C8 H8B 109.5
H8B C8 H8C 109.5
H9A C9 H9C 109.5
H9A C9 H9B 109.5
H9B C9 H9C 109.5
H19A C19 H19C 109.5
H19A C19 H19B 109.5
H19B C19 H19C 109.5
H20A C20 H20C 109.5
H20A C20 H20B 109.5
H20B C20 H20C 109.5

loop_
_geom_bond_atom_site_label_1
_geom_bond_atom_site_label_2
_geom_bond_distance
S1 O5 1.426(2)
S1 O6 1.427(2)
S1 N2 1.641(3)
S1 C13 1.755(3)
O1 C5 1.367(3)
O1 C8 1.420(4)
O2 C4 1.357(3)
O2 H2 0.85(3)
O3 C3 1.374(3)
O3 C9 1.421(4)
O4 C7 1.227(3)
O7 C18 1.347(4)
O7 N3 1.415(3)
O8 C20 1.410(4)
O8 H8 0.94(5)
N1 C7 1.350(3)
N1 C10 1.406(3)
N1 H1A 0.8600
N2 C16 1.392(4)
N2 H2B 0.8600
C2 H2C 0.9300
C2 C1 1.383(4)
C2 C3 1.379(4)
C4 C5 1.400(4)
C4 C3 1.391(4)
C6 H6A 0.9300
C6 C1 1.394(4)
C6 C5 1.373(4)
C7 C1 1.486(4)
C8 H8C 0.9600
C8 H8B 0.9600
C8 H8A 0.9600
C9 H9C 0.9600
C9 H9B 0.9600
C9 H9A 0.9600
C10 C15 1.394(4)
C10 C11 1.388(4)
C11 H11A 0.9300
C11 C12 1.375(4)
C12 H12A 0.9300
C13 C12 1.389(4)
C13 C14 1.376(4)
C14 H14A 0.9300
C14 C15 1.379(4)
C15 H15A 0.9300
C16 C17 1.403(4)
C16 N3 1.301(4)
C17 H17A 0.9300
C17 C18 1.337(4)
C18 C19 1.482(4)
C19 H19C 0.9600
C19 H19B 0.9600
C19 H19A 0.9600
C20 H20C 0.9600
C20 H20B 0.9600
C20 H20A 0.9600

loop_
_geom_hbond_atom_site_label_D
_geom_hbond_atom_site_label_H
_geom_hbond_atom_site_label_A
_geom_hbond_site_symmetry_A
_geom_hbond_distance_DH
_geom_hbond_distance_HA
_geom_hbond_distance_DA
_geom_hbond_angle_DHA
O2 H2 N3 3_677 0.85(3) 2.05(3) 2.852(4) 157(3)
O8 H8 O2 1_545 0.94(5) 2.12(6) 3.004(4) 156(5)
O8 H8 O1 1_545 0.94(5) 2.44(5) 3.133(4) 131(4)

loop_
_geom_torsion_atom_site_label_1
_geom_torsion_atom_site_label_2
_geom_torsion_atom_site_label_3
_geom_torsion_atom_site_label_4
_geom_torsion
S1 C13 C12 C11 175.8(2)
S1 C13 C14 C15 -175.4(2)
S1 N2 C16 C17 39.3(4)
S1 N2 C16 N3 -144.2(2)
O2 C4 C3 C2 -178.8(2)
O2 C4 C3 O3 1.2(4)
O2 C4 C5 C6 179.1(2)
O2 C4 C5 O1 0.2(4)
O4 C7 C1 C6 151.8(3)
O4 C7 C1 C2 -22.6(4)
O5 S1 C13 C12 16.6(3)
O5 S1 C13 C14 -167.0(2)
O5 S1 N2 C16 -42.3(2)
O6 S1 C13 C12 149.6(2)
O6 S1 C13 C14 -34.0(3)
O6 S1 N2 C16 -171.4(2)
N1 C10 C11 C12 -178.7(3)
N1 C10 C15 C14 179.1(3)
N1 C7 C1 C6 -27.2(4)
N1 C7 C1 C2 158.4(2)
N2 C16 N3 O7 -177.1(2)
N2 C16 C17 C18 177.1(3)
N2 S1 C13 C12 -98.8(2)
N2 S1 C13 C14 77.5(2)
N3 O7 C18 C17 0.6(3)
N3 C16 C17 C18 0.4(3)
N3 O7 C18 C19 -178.2(3)
C1 C2 C3 C4 0.5(4)
C1 C2 C3 O3 -179.5(3)
C1 C6 C5 C4 -0.9(4)
C1 C6 C5 O1 177.9(2)
C3 C4 C5 C6 0.7(4)
C3 C4 C5 O1 -178.1(2)
C3 C2 C1 C7 173.9(2)
C3 C2 C1 C6 -0.6(4)
C5 C4 C3 C2 -0.5(4)
C5 C4 C3 O3 179.5(2)
C5 C6 C1 C7 -173.5(2)
C5 C6 C1 C2 0.8(4)
C7 N1 C10 C15 -15.7(4)
C7 N1 C10 C11 165.2(3)
C8 O1 C5 C4 174.2(3)
C8 O1 C5 C6 -4.6(4)
C9 O3 C3 C4 -137.6(3)
C9 O3 C3 C2 42.4(4)
C10 C11 C12 C13 -1.0(4)
C10 N1 C7 C1 177.2(2)
C10 N1 C7 O4 -1.8(4)
C11 C10 C15 C14 -1.8(4)
C12 C13 C14 C15 0.9(4)
C13 C14 C15 C10 0.3(4)
C13 S1 N2 C16 73.8(2)
C14 C13 C12 C11 -0.6(4)
C15 C10 C11 C12 2.1(4)
C16 C17 C18 C19 177.9(3)
C16 C17 C18 O7 -0.6(3)
C17 C16 N3 O7 -0.1(3)
C18 O7 N3 C16 -0.3(3)

loop_
_cod_related_entry_id
_cod_related_entry_database
_cod_related_entry_code
1 ChemSpider 30657383
